data_7118102
loop_
_publ_author_name
'Laura Ortega-Moreno'
'Riccardo Peloso'
'Celia Maya'
'Andres Suarez'
'Ernesto Carmona'

_publ_section_title
;
 Platinum(0) olefin complexes of a bulky terphenylphosphine ligand.
 Synthetic, structural and reactivity studies
;
_journal_name_full Chem.Commun.
_journal_page_first 17008
_journal_paper_doi 10.1039/C5cc07308A
_journal_volume 51
_journal_year 2015
_chemical_formula_sum 'C38 H55 P Pt'
_chemical_formula_weight 737.88
_chemical_name_systematic
; 
 ? 
;
_space_group_IT_number 2
_symmetry_cell_setting triclinic
_symmetry_space_group_name_Hall '-P 1'
_symmetry_space_group_name_H-M 'P -1'
_atom_sites_solution_hydrogens geom
_atom_sites_solution_primary direct
_atom_sites_solution_secondary difmap
_audit_creation_method SHELXL-97
_audit_update_record
;
2015-07-30 deposited with the CCDC.
2015-09-25 downloaded from the CCDC.
;
_cell_angle_alpha 82.197(2)
_cell_angle_beta 86.808(2)
_cell_angle_gamma 72.959(2)
_cell_formula_units_Z 2
_cell_length_a 9.9449(6)
_cell_length_b 12.8244(7)
_cell_length_c 14.3077(8)
_cell_measurement_reflns_used 9079
_cell_measurement_temperature 173(2)
_cell_measurement_theta_max 28.35
_cell_measurement_theta_min 2.31
_cell_volume 1728.25(17)
_computing_cell_refinement 'Bruker SAINT'
_computing_data_collection 'Bruker APEX2'
_computing_data_reduction 'Bruker SAINT'
_computing_molecular_graphics 'Bruker SHELXTL'
_computing_publication_material 'Bruker SHELXTL'
_computing_structure_refinement 'SHELXL-97 (Sheldrick, 2008)'
_computing_structure_solution 'SHELXS-97 (Sheldrick, 2008)'
_diffrn_ambient_temperature 173(2)
_diffrn_measured_fraction_theta_full 0.974
_diffrn_measured_fraction_theta_max 0.974
_diffrn_measurement_device_type 'Bruker APEX-II CCD'
_diffrn_measurement_method '\f and \w scans'
_diffrn_radiation_monochromator graphite
_diffrn_radiation_source 'fine-focus sealed tube'
_diffrn_radiation_type MoK\a
_diffrn_radiation_wavelength 0.71073
_diffrn_reflns_av_R_equivalents 0.0161
_diffrn_reflns_av_sigmaI/netI 0.0320
_diffrn_reflns_limit_h_max 13
_diffrn_reflns_limit_h_min -13
_diffrn_reflns_limit_k_max 16
_diffrn_reflns_limit_k_min -17
_diffrn_reflns_limit_l_max 19
_diffrn_reflns_limit_l_min -18
_diffrn_reflns_number 13503
_diffrn_reflns_theta_full 28.38
_diffrn_reflns_theta_max 28.38
_diffrn_reflns_theta_min 2.07
_exptl_absorpt_coefficient_mu 4.129
_exptl_absorpt_correction_T_max 0.7457
_exptl_absorpt_correction_T_min 0.4910
_exptl_absorpt_correction_type multi-scan
_exptl_absorpt_process_details
; 
 SADABS, Bruker (2006). APEX 2. Version 2.1. Bruker Analytical
 X-ray Solutions, Madison, Wisconsin, USA. 
;
_exptl_crystal_colour yellow
_exptl_crystal_density_diffrn 1.418
_exptl_crystal_density_method 'not measured'
_exptl_crystal_description prism
_exptl_crystal_F_000 752
_exptl_crystal_size_max 0.19
_exptl_crystal_size_mid 0.12
_exptl_crystal_size_min 0.08
_refine_diff_density_max 1.352
_refine_diff_density_min -1.318
_refine_diff_density_rms 0.111
_refine_ls_extinction_method none
_refine_ls_goodness_of_fit_ref 1.284
_refine_ls_hydrogen_treatment mixed
_refine_ls_matrix_type full
_refine_ls_number_parameters 441
_refine_ls_number_reflns 8429
_refine_ls_number_restraints 21
_refine_ls_restrained_S_all 1.285
_refine_ls_R_factor_all 0.0653
_refine_ls_R_factor_gt 0.0489
_refine_ls_shift/su_max 0.002
_refine_ls_shift/su_mean 0.000
_refine_ls_structure_factor_coef Fsqd
_refine_ls_weighting_details 'calc w=1/[\s^2^(Fo^2^)+(0.0000P)^2^+5.8975P] where P=(Fo^2^+2Fc^2^)/3'
_refine_ls_weighting_scheme calc
_refine_ls_wR_factor_gt 0.0914
_refine_ls_wR_factor_ref 0.0993
_reflns_number_gt 6837
_reflns_number_total 8429
_reflns_threshold_expression >2sigma(I)
_cod_data_source_file c5cc07308a2.cif
_cod_data_source_block 3
_cod_original_sg_symbol_H-M P-1
_cod_database_code 7118102

loop_
_symmetry_equiv_pos_as_xyz
'x, y, z'
'-x, -y, -z'

loop_
_atom_site_label
_atom_site_type_symbol
_atom_site_fract_x
_atom_site_fract_y
_atom_site_fract_z
_atom_site_U_iso_or_equiv
_atom_site_adp_type
_atom_site_occupancy
_atom_site_symmetry_multiplicity
_atom_site_calc_flag
_atom_site_refinement_flags
_atom_site_disorder_assembly
_atom_site_disorder_group
Pt1 Pt 0.3100(4) 0.18221(10) 0.16394(15) 0.0367(4) Uani 0.537(8) 1 d PU A 2
C1A C 0.2466(19) 0.0504(8) 0.1160(12) 0.091(8) Uani 0.537(8) 1 d PD A 1
H1AA H 0.3222 0.0217 0.0702 0.109 Uiso 0.537(8) 1 calc PR A 1
H1AB H 0.2166 -0.0076 0.1571 0.109 Uiso 0.537(8) 1 calc PR A 1
C2A C 0.1408(10) 0.1452(6) 0.0839(6) 0.033(2) Uani 0.537(8) 1 d PDU A 1
H2A H 0.0474 0.1426 0.1120 0.039 Uiso 0.537(8) 1 calc PR A 1
C3A C 0.126(3) 0.2002(16) -0.0173(15) 0.034(5) Uani 0.537(8) 1 d PD A 1
C4A C 0.014(3) 0.3116(12) -0.023(2) 0.045(6) Uani 0.537(8) 1 d PD A 1
H4AA H -0.0753 0.3016 0.0040 0.068 Uiso 0.537(8) 1 calc PR A 1
H4AB H 0.0007 0.3446 -0.0885 0.068 Uiso 0.537(8) 1 calc PR A 1
H4AC H 0.0441 0.3602 0.0136 0.068 Uiso 0.537(8) 1 calc PR A 1
C5A C 0.098(3) 0.121(2) -0.086(2) 0.056(8) Uani 0.537(8) 1 d PD A 2
H5AA H 0.1501 0.0431 -0.0712 0.085 Uiso 0.537(8) 1 calc PR A 2
H5AB H 0.1385 0.1525 -0.1430 0.085 Uiso 0.537(8) 1 calc PR A 2
H5AC H -0.0008 0.1281 -0.0960 0.085 Uiso 0.537(8) 1 calc PR A 2
C6A C 0.2635(11) 0.2085(8) -0.0641(6) 0.040(2) Uani 0.537(8) 1 d PD A 1
H6AA H 0.3051 0.2511 -0.0285 0.060 Uiso 0.537(8) 1 calc PR A 1
H6AB H 0.2461 0.2451 -0.1289 0.060 Uiso 0.537(8) 1 calc PR A 1
H6AC H 0.3285 0.1345 -0.0653 0.060 Uiso 0.537(8) 1 calc PR A 1
C1B C 0.339(2) 0.0614(9) 0.0726(11) 0.065(6) Uani 0.463(8) 1 d PD A 2
H1BA H 0.4360 0.0314 0.0482 0.078 Uiso 0.463(8) 1 calc PR A 2
H1BB H 0.2896 0.0048 0.0903 0.078 Uiso 0.463(8) 1 calc PR A 2
C2B C 0.2594(13) 0.1621(8) 0.0256(8) 0.043(3) Uani 0.463(8) 1 d PD A 2
H2B H 0.3157 0.1938 -0.0245 0.052 Uiso 0.463(8) 1 calc PR A 2
C3B C 0.109(3) 0.1823(17) -0.0036(19) 0.039(7) Uani 0.463(8) 1 d PD A 2
C4B C 0.045(4) 0.3064(18) -0.026(3) 0.055(8) Uani 0.463(8) 1 d PD A 2
H4BA H 0.1014 0.3355 -0.0755 0.082 Uiso 0.463(8) 1 calc PR A 2
H4BB H 0.0423 0.3416 0.0306 0.082 Uiso 0.463(8) 1 calc PR A 2
H4BC H -0.0514 0.3217 -0.0488 0.082 Uiso 0.463(8) 1 calc PR A 2
C5B C 0.057(3) 0.133(3) -0.069(2) 0.045(6) Uani 0.463(8) 1 d PD A 1
H5BA H 0.1191 0.0576 -0.0673 0.068 Uiso 0.463(8) 1 calc PR A 1
H5BB H 0.0420 0.1663 -0.1351 0.068 Uiso 0.463(8) 1 calc PR A 1
H5BC H -0.0333 0.1321 -0.0389 0.068 Uiso 0.463(8) 1 calc PR A 1
C6B C 0.031(2) 0.1400(17) 0.0808(12) 0.089(6) Uani 0.463(8) 1 d PD A 2
H6BA H 0.0724 0.0605 0.0959 0.133 Uiso 0.463(8) 1 calc PR A 2
H6BB H -0.0683 0.1558 0.0655 0.133 Uiso 0.463(8) 1 calc PR A 2
H6BC H 0.0389 0.1765 0.1353 0.133 Uiso 0.463(8) 1 calc PR A 2
P1 P 0.23050(12) 0.35620(8) 0.20336(7) 0.0222(2) Uani 1 1 d . . .
C7 C 0.2733(5) 0.4535(4) 0.1110(3) 0.0292(10) Uani 1 1 d . A .
H7A H 0.2180 0.4589 0.0550 0.044 Uiso 1 1 calc R . .
H7B H 0.3738 0.4283 0.0949 0.044 Uiso 1 1 calc R . .
H7C H 0.2514 0.5257 0.1331 0.044 Uiso 1 1 calc R . .
C8 C 0.0493(5) 0.4275(5) 0.2306(3) 0.0431(13) Uani 1 1 d . A .
H8A H 0.0439 0.4999 0.2481 0.065 Uiso 1 1 calc R . .
H8B H 0.0145 0.3846 0.2833 0.065 Uiso 1 1 calc R . .
H8C H -0.0085 0.4366 0.1751 0.065 Uiso 1 1 calc R . .
C9 C 0.3238(4) 0.3558(3) 0.3112(3) 0.0208(8) Uani 1 1 d . A .
C10 C 0.3317(4) 0.4469(3) 0.3540(3) 0.0215(8) Uani 1 1 d . . .
C11 C 0.3936(4) 0.4271(4) 0.4427(3) 0.0248(9) Uani 1 1 d . A .
H11 H 0.3980 0.4877 0.4726 0.030 Uiso 1 1 calc R . .
C12 C 0.4484(5) 0.3215(4) 0.4880(3) 0.0264(9) Uani 1 1 d . . .
H12 H 0.4849 0.3102 0.5497 0.032 Uiso 1 1 calc R A .
C13 C 0.4495(4) 0.2333(3) 0.4430(3) 0.0235(8) Uani 1 1 d . A .
H13 H 0.4925 0.1609 0.4723 0.028 Uiso 1 1 calc R . .
C14 C 0.3882(4) 0.2487(3) 0.3546(3) 0.0209(8) Uani 1 1 d . . .
C15 C 0.2910(5) 0.5643(3) 0.3081(3) 0.0267(9) Uani 1 1 d . A .
C16 C 0.1647(5) 0.6400(4) 0.3336(3) 0.0326(11) Uani 1 1 d . . .
C17 C 0.1374(7) 0.7492(4) 0.2932(4) 0.0502(15) Uani 1 1 d . A .
H17 H 0.0520 0.8008 0.3091 0.060 Uiso 1 1 calc R . .
C18 C 0.2280(8) 0.7839(5) 0.2324(5) 0.064(2) Uani 1 1 d . . .
H18 H 0.2060 0.8591 0.2064 0.076 Uiso 1 1 calc R A .
C19 C 0.3529(8) 0.7108(5) 0.2075(4) 0.0567(18) Uani 1 1 d . A .
H19 H 0.4159 0.7360 0.1642 0.068 Uiso 1 1 calc R . .
C20 C 0.3879(6) 0.5990(4) 0.2458(3) 0.0361(11) Uani 1 1 d . . .
C21 C 0.0630(5) 0.6089(4) 0.4067(4) 0.0381(11) Uani 1 1 d . A .
H21 H 0.0851 0.5270 0.4160 0.046 Uiso 1 1 calc R . .
C22 C 0.0822(7) 0.6458(5) 0.4998(4) 0.0555(16) Uani 1 1 d . . .
H22A H 0.1765 0.6062 0.5235 0.083 Uiso 1 1 calc R A .
H22B H 0.0114 0.6301 0.5456 0.083 Uiso 1 1 calc R . .
H22C H 0.0712 0.7250 0.4908 0.083 Uiso 1 1 calc R . .
C23 C -0.0923(6) 0.6574(5) 0.3781(5) 0.0509(15) Uani 1 1 d . . .
H23A H -0.1518 0.6268 0.4241 0.076 Uiso 1 1 calc R A .
H23B H -0.1041 0.6388 0.3154 0.076 Uiso 1 1 calc R . .
H23C H -0.1197 0.7375 0.3765 0.076 Uiso 1 1 calc R . .
C24 C 0.5289(6) 0.5216(5) 0.2233(3) 0.0451(14) Uani 1 1 d . A .
H24 H 0.5191 0.4455 0.2326 0.054 Uiso 1 1 calc R . .
C25 C 0.5848(9) 0.5421(7) 0.1222(4) 0.075(2) Uani 1 1 d . . .
H25A H 0.5111 0.5485 0.0772 0.113 Uiso 1 1 calc R A .
H25B H 0.6668 0.4806 0.1104 0.113 Uiso 1 1 calc R . .
H25C H 0.6120 0.6104 0.1145 0.113 Uiso 1 1 calc R . .
C26 C 0.6400(6) 0.5249(6) 0.2925(4) 0.0535(16) Uani 1 1 d . . .
H26A H 0.6524 0.5986 0.2849 0.080 Uiso 1 1 calc R A .
H26B H 0.7296 0.4711 0.2794 0.080 Uiso 1 1 calc R . .
H26C H 0.6089 0.5069 0.3573 0.080 Uiso 1 1 calc R . .
C27 C 0.4024(5) 0.1466(3) 0.3094(3) 0.0269(9) Uani 1 1 d . A .
C28 C 0.3382(5) 0.0657(3) 0.3554(3) 0.0299(10) Uani 1 1 d . . .
C29 C 0.3948(5) -0.0432(4) 0.3406(3) 0.0322(10) Uani 1 1 d . A .
H29 H 0.3524 -0.0966 0.3710 0.039 Uiso 1 1 calc R . .
C30 C 0.5115(6) -0.0764(4) 0.2827(3) 0.0391(12) Uani 1 1 d . . .
H30 H 0.5514 -0.1522 0.2767 0.047 Uiso 1 1 calc R A .
C31 C 0.5699(7) -0.0002(4) 0.2338(4) 0.0445(13) Uani 1 1 d . A .
H31 H 0.6477 -0.0239 0.1924 0.053 Uiso 1 1 calc R . .
C32 C 0.5168(6) 0.1128(4) 0.2439(3) 0.0335(11) Uani 1 1 d . . .
C33 C 0.2097(5) 0.0996(4) 0.4183(4) 0.0340(11) Uani 1 1 d . A .
H33 H 0.1884 0.1802 0.4215 0.041 Uiso 1 1 calc R . .
C34 C 0.0829(6) 0.0801(4) 0.3762(5) 0.0478(14) Uani 1 1 d . . .
H34A H 0.0704 0.1167 0.3112 0.072 Uiso 1 1 calc R A .
H34B H -0.0015 0.1100 0.4139 0.072 Uiso 1 1 calc R . .
H34C H 0.0984 0.0010 0.3764 0.072 Uiso 1 1 calc R . .
C35 C 0.2343(6) 0.0404(4) 0.5189(4) 0.0391(11) Uani 1 1 d . . .
H35A H 0.2538 -0.0389 0.5178 0.059 Uiso 1 1 calc R A .
H35B H 0.1501 0.0670 0.5578 0.059 Uiso 1 1 calc R . .
H35C H 0.3146 0.0552 0.5453 0.059 Uiso 1 1 calc R . .
C36 C 0.6021(6) 0.1897(4) 0.2018(3) 0.0403(12) Uani 1 1 d . A .
H36 H 0.5452 0.2660 0.2113 0.048 Uiso 1 1 calc R . .
C37 C 0.6279(8) 0.1879(5) 0.0952(4) 0.0622(19) Uani 1 1 d . . .
H37A H 0.6734 0.2444 0.0704 0.093 Uiso 1 1 calc R A .
H37B H 0.5379 0.2027 0.0639 0.093 Uiso 1 1 calc R . .
H37C H 0.6889 0.1155 0.0833 0.093 Uiso 1 1 calc R . .
C38 C 0.7378(7) 0.1656(5) 0.2544(4) 0.0547(15) Uani 1 1 d . . .
H38A H 0.7165 0.1722 0.3214 0.082 Uiso 1 1 calc R A .
H38B H 0.7886 0.2183 0.2285 0.082 Uiso 1 1 calc R . .
H38C H 0.7962 0.0909 0.2473 0.082 Uiso 1 1 calc R . .
Pt0A Pt 0.2594(4) 0.18562(14) 0.17943(13) 0.0321(4) Uani 0.463(8) 1 d PU A 1

loop_
_atom_site_aniso_label
_atom_site_aniso_U_11
_atom_site_aniso_U_22
_atom_site_aniso_U_33
_atom_site_aniso_U_23
_atom_site_aniso_U_13
_atom_site_aniso_U_12
Pt1 0.0456(8) 0.0244(2) 0.0378(4) -0.0038(2) -0.0249(5) -0.0019(3)
C1A 0.164(18) 0.026(5) 0.096(13) 0.026(6) -0.104(13) -0.043(9)
C2A 0.043(4) 0.030(3) 0.034(4) 0.004(3) -0.014(3) -0.028(3)
C3A 0.060(12) 0.020(5) 0.029(6) -0.001(4) -0.020(7) -0.020(6)
C4A 0.055(14) 0.020(6) 0.059(13) -0.007(6) -0.027(10) -0.002(6)
C5A 0.071(16) 0.041(7) 0.047(13) -0.032(8) -0.034(12) 0.017(10)
C6A 0.053(6) 0.037(5) 0.034(5) -0.017(4) -0.008(4) -0.013(4)
C1B 0.102(14) 0.029(6) 0.062(10) -0.013(6) -0.062(10) -0.001(7)
C2B 0.048(7) 0.030(5) 0.045(7) -0.010(5) -0.011(6) 0.004(5)
C3B 0.026(8) 0.029(10) 0.059(14) -0.016(9) -0.009(8) 0.003(10)
C4B 0.039(12) 0.070(15) 0.037(11) -0.016(9) -0.013(8) 0.019(8)
C5B 0.063(16) 0.035(11) 0.036(10) -0.013(7) -0.013(9) -0.006(12)
C6B 0.078(13) 0.122(16) 0.065(11) -0.001(10) 0.002(10) -0.033(12)
P1 0.0277(6) 0.0238(5) 0.0152(4) 0.0008(4) -0.0076(4) -0.0077(4)
C7 0.041(3) 0.034(2) 0.0155(18) 0.0011(16) -0.0031(18) -0.016(2)
C8 0.019(2) 0.088(4) 0.026(2) -0.015(2) 0.0004(19) -0.017(3)
C9 0.019(2) 0.0277(19) 0.0158(17) -0.0001(14) -0.0021(15) -0.0080(16)
C10 0.017(2) 0.032(2) 0.0167(18) -0.0037(15) 0.0027(15) -0.0091(16)
C11 0.021(2) 0.036(2) 0.0194(19) -0.0076(16) 0.0007(16) -0.0101(17)
C12 0.022(2) 0.038(2) 0.0173(18) -0.0026(16) -0.0053(16) -0.0050(18)
C13 0.018(2) 0.029(2) 0.0205(19) 0.0002(15) -0.0050(16) -0.0019(16)
C14 0.019(2) 0.0244(18) 0.0196(18) -0.0017(14) -0.0035(16) -0.0056(15)
C15 0.036(3) 0.031(2) 0.0181(19) -0.0017(15) -0.0089(18) -0.0175(19)
C16 0.040(3) 0.027(2) 0.032(2) -0.0064(17) -0.014(2) -0.0084(19)
C17 0.057(4) 0.034(3) 0.061(4) 0.000(2) -0.024(3) -0.013(3)
C18 0.081(5) 0.044(3) 0.071(4) 0.016(3) -0.035(4) -0.030(3)
C19 0.087(5) 0.069(4) 0.035(3) 0.013(3) -0.015(3) -0.060(4)
C20 0.050(3) 0.052(3) 0.019(2) -0.0015(19) -0.008(2) -0.034(2)
C21 0.032(3) 0.035(2) 0.042(3) -0.014(2) -0.003(2) 0.003(2)
C22 0.050(4) 0.062(4) 0.042(3) -0.017(3) 0.000(3) 0.007(3)
C23 0.034(3) 0.049(3) 0.066(4) -0.022(3) -0.005(3) 0.001(2)
C24 0.060(4) 0.075(4) 0.019(2) -0.011(2) 0.006(2) -0.046(3)
C25 0.089(5) 0.144(7) 0.027(3) -0.018(4) 0.014(3) -0.086(5)
C26 0.042(3) 0.093(5) 0.036(3) -0.020(3) 0.002(2) -0.031(3)
C27 0.037(3) 0.0200(18) 0.0207(19) -0.0012(15) -0.0100(18) -0.0029(17)
C28 0.036(3) 0.0248(19) 0.027(2) -0.0002(16) -0.0122(19) -0.0048(18)
C29 0.043(3) 0.027(2) 0.028(2) -0.0016(17) -0.009(2) -0.0113(19)
C30 0.062(4) 0.025(2) 0.028(2) -0.0047(17) -0.009(2) -0.006(2)
C31 0.065(4) 0.035(2) 0.029(2) -0.010(2) 0.008(2) -0.006(2)
C32 0.047(3) 0.029(2) 0.021(2) -0.0057(17) 0.003(2) -0.005(2)
C33 0.030(3) 0.024(2) 0.047(3) -0.0001(19) -0.005(2) -0.0073(18)
C34 0.035(3) 0.040(3) 0.069(4) 0.004(3) -0.014(3) -0.014(2)
C35 0.034(3) 0.038(3) 0.040(3) -0.002(2) 0.005(2) -0.006(2)
C36 0.054(3) 0.033(2) 0.029(2) -0.0037(19) 0.012(2) -0.007(2)
C37 0.095(6) 0.048(3) 0.035(3) -0.003(2) 0.022(3) -0.013(3)
C38 0.054(4) 0.057(4) 0.049(3) 0.001(3) 0.013(3) -0.017(3)
Pt0A 0.0471(10) 0.0204(3) 0.0317(4) 0.0020(2) -0.0222(5) -0.0124(5)

loop_
_atom_type_symbol
_atom_type_description
_atom_type_scat_dispersion_real
_atom_type_scat_dispersion_imag
_atom_type_scat_source
C C 0.0033 0.0016 'International Tables Vol C Tables 4.2.6.8 and 6.1.1.4'
H H 0.0000 0.0000 'International Tables Vol C Tables 4.2.6.8 and 6.1.1.4'
P P 0.1023 0.0942 'International Tables Vol C Tables 4.2.6.8 and 6.1.1.4'
Pt Pt -1.7033 8.3905 'International Tables Vol C Tables 4.2.6.8 and 6.1.1.4'

loop_
_geom_angle_atom_site_label_1
_geom_angle_atom_site_label_2
_geom_angle_atom_site_label_3
_geom_angle
_geom_angle_site_symmetry_1
_geom_angle_site_symmetry_3
C1B Pt1 C2B 38.6(3) . .
C1B Pt1 C27 123.0(3) . .
C2B Pt1 C27 161.6(3) . .
C1B Pt1 P1 154.4(3) . .
C2B Pt1 P1 115.7(3) . .
C27 Pt1 P1 82.54(11) . .
C1B Pt1 C32 98.9(4) . .
C2B Pt1 C32 130.1(4) . .
C27 Pt1 C32 36.82(17) . .
P1 Pt1 C32 102.44(13) . .
C2A C1A Pt0A 69.0(6) . .
C2A C1A H1AA 116.8 . .
Pt0A C1A H1AA 116.8 . .
C2A C1A H1AB 116.8 . .
Pt0A C1A H1AB 116.8 . .
H1AA C1A H1AB 113.8 . .
C1A C2A C3A 125.1(15) . .
C1A C2A Pt0A 71.9(6) . .
C3A C2A Pt0A 121.8(10) . .
C1A C2A H2A 110.9 . .
C3A C2A H2A 110.9 . .
Pt0A C2A H2A 110.9 . .
C2A C3A C6A 113.7(12) . .
C2A C3A C4A 110(2) . .
C6A C3A C4A 112(2) . .
C2A C3A C5B 106(2) . .
C6A C3A C5B 112(2) . .
C4A C3A C5B 102.6(18) . .
C3B C5A H5AA 109.5 . .
C3B C5A H5AB 109.5 . .
H5AA C5A H5AB 109.5 . .
C3B C5A H5AC 109.5 . .
H5AA C5A H5AC 109.5 . .
H5AB C5A H5AC 109.5 . .
C2B C1B Pt1 71.8(7) . .
C2B C1B H1BA 116.4 . .
Pt1 C1B H1BA 116.4 . .
C2B C1B H1BB 116.4 . .
Pt1 C1B H1BB 116.4 . .
H1BA C1B H1BB 113.4 . .
C1B C2B C3B 122.8(15) . .
C1B C2B Pt1 69.5(7) . .
C3B C2B Pt1 121.9(14) . .
C1B C2B H2B 112.1 . .
C3B C2B H2B 112.1 . .
Pt1 C2B H2B 112.1 . .
C2B C3B C6B 107.3(15) . .
C2B C3B C5A 113(2) . .
C6B C3B C5A 108(2) . .
C2B C3B C4B 108(2) . .
C6B C3B C4B 109(2) . .
C5A C3B C4B 112(2) . .
C3B C4B H4BA 109.5 . .
C3B C4B H4BB 109.5 . .
H4BA C4B H4BB 109.5 . .
C3B C4B H4BC 109.5 . .
H4BA C4B H4BC 109.5 . .
H4BB C4B H4BC 109.5 . .
C3B C6B H6BA 109.5 . .
C3B C6B H6BB 109.5 . .
H6BA C6B H6BB 109.5 . .
C3B C6B H6BC 109.5 . .
H6BA C6B H6BC 109.5 . .
H6BB C6B H6BC 109.5 . .
C7 P1 C8 101.3(3) . .
C7 P1 C9 108.89(19) . .
C8 P1 C9 103.3(2) . .
C7 P1 Pt0A 120.50(17) . .
C8 P1 Pt0A 112.7(2) . .
C9 P1 Pt0A 108.72(14) . .
C7 P1 Pt1 110.69(18) . .
C8 P1 Pt1 125.7(2) . .
C9 P1 Pt1 106.08(13) . .
Pt0A P1 Pt1 13.48(3) . .
P1 C7 H7A 109.5 . .
P1 C7 H7B 109.5 . .
H7A C7 H7B 109.5 . .
P1 C7 H7C 109.5 . .
H7A C7 H7C 109.5 . .
H7B C7 H7C 109.5 . .
P1 C8 H8A 109.5 . .
P1 C8 H8B 109.5 . .
H8A C8 H8B 109.5 . .
P1 C8 H8C 109.5 . .
H8A C8 H8C 109.5 . .
H8B C8 H8C 109.5 . .
C14 C9 C10 119.4(3) . .
C14 C9 P1 112.3(3) . .
C10 C9 P1 128.2(3) . .
C11 C10 C9 118.3(4) . .
C11 C10 C15 116.3(4) . .
C9 C10 C15 125.1(3) . .
C12 C11 C10 121.8(4) . .
C12 C11 H11 119.1 . .
C10 C11 H11 119.1 . .
C13 C12 C11 119.5(4) . .
C13 C12 H12 120.3 . .
C11 C12 H12 120.3 . .
C12 C13 C14 120.9(4) . .
C12 C13 H13 119.6 . .
C14 C13 H13 119.6 . .
C13 C14 C9 119.8(4) . .
C13 C14 C27 116.4(3) . .
C9 C14 C27 123.8(3) . .
C20 C15 C16 120.6(4) . .
C20 C15 C10 118.3(4) . .
C16 C15 C10 120.8(4) . .
C17 C16 C15 118.1(5) . .
C17 C16 C21 119.1(5) . .
C15 C16 C21 122.7(4) . .
C18 C17 C16 122.2(6) . .
C18 C17 H17 118.9 . .
C16 C17 H17 118.9 . .
C17 C18 C19 120.2(6) . .
C17 C18 H18 119.9 . .
C19 C18 H18 119.9 . .
C18 C19 C20 120.7(6) . .
C18 C19 H19 119.6 . .
C20 C19 H19 119.6 . .
C15 C20 C19 118.0(6) . .
C15 C20 C24 121.7(4) . .
C19 C20 C24 120.2(5) . .
C16 C21 C22 109.9(5) . .
C16 C21 C23 113.4(5) . .
C22 C21 C23 109.0(4) . .
C16 C21 H21 108.1 . .
C22 C21 H21 108.1 . .
C23 C21 H21 108.1 . .
C21 C22 H22A 109.5 . .
C21 C22 H22B 109.5 . .
H22A C22 H22B 109.5 . .
C21 C22 H22C 109.5 . .
H22A C22 H22C 109.5 . .
H22B C22 H22C 109.5 . .
C21 C23 H23A 109.5 . .
C21 C23 H23B 109.5 . .
H23A C23 H23B 109.5 . .
C21 C23 H23C 109.5 . .
H23A C23 H23C 109.5 . .
H23B C23 H23C 109.5 . .
C20 C24 C25 115.3(6) . .
C20 C24 C26 110.4(4) . .
C25 C24 C26 108.4(5) . .
C20 C24 H24 107.5 . .
C25 C24 H24 107.5 . .
C26 C24 H24 107.5 . .
C24 C25 H25A 109.5 . .
C24 C25 H25B 109.5 . .
H25A C25 H25B 109.5 . .
C24 C25 H25C 109.5 . .
H25A C25 H25C 109.5 . .
H25B C25 H25C 109.5 . .
C24 C26 H26A 109.5 . .
C24 C26 H26B 109.5 . .
H26A C26 H26B 109.5 . .
C24 C26 H26C 109.5 . .
H26A C26 H26C 109.5 . .
H26B C26 H26C 109.5 . .
C32 C27 C28 118.6(4) . .
C32 C27 C14 118.6(4) . .
C28 C27 C14 118.9(4) . .
C32 C27 Pt1 72.8(3) . .
C28 C27 Pt1 102.2(3) . .
C14 C27 Pt1 113.2(2) . .
C32 C27 Pt0A 85.5(3) . .
C28 C27 Pt0A 93.0(3) . .
C14 C27 Pt0A 110.8(2) . .
Pt1 C27 Pt0A 13.26(4) . .
C29 C28 C27 119.2(5) . .
C29 C28 C33 120.5(4) . .
C27 C28 C33 120.3(4) . .
C30 C29 C28 121.7(5) . .
C30 C29 H29 119.2 . .
C28 C29 H29 119.2 . .
C31 C30 C29 120.3(4) . .
C31 C30 H30 119.9 . .
C29 C30 H30 119.9 . .
C30 C31 C32 121.4(5) . .
C30 C31 H31 119.3 . .
C32 C31 H31 119.3 . .
C31 C32 C27 118.5(4) . .
C31 C32 C36 118.4(5) . .
C27 C32 C36 121.7(4) . .
C31 C32 Pt1 108.2(4) . .
C27 C32 Pt1 70.4(3) . .
C36 C32 Pt1 102.6(3) . .
C31 C32 Pt0A 108.6(4) . .
C27 C32 Pt0A 61.4(2) . .
C36 C32 Pt0A 109.9(3) . .
Pt1 C32 Pt0A 9.58(6) . .
C28 C33 C34 110.5(4) . .
C28 C33 C35 112.1(4) . .
C34 C33 C35 110.6(4) . .
C28 C33 H33 107.8 . .
C34 C33 H33 107.8 . .
C35 C33 H33 107.8 . .
C33 C34 H34A 109.5 . .
C33 C34 H34B 109.5 . .
H34A C34 H34B 109.5 . .
C33 C34 H34C 109.5 . .
H34A C34 H34C 109.5 . .
H34B C34 H34C 109.5 . .
C33 C35 H35A 109.5 . .
C33 C35 H35B 109.5 . .
H35A C35 H35B 109.5 . .
C33 C35 H35C 109.5 . .
H35A C35 H35C 109.5 . .
H35B C35 H35C 109.5 . .
C38 C36 C32 110.8(4) . .
C38 C36 C37 112.0(5) . .
C32 C36 C37 112.6(5) . .
C38 C36 H36 107.0 . .
C32 C36 H36 107.0 . .
C37 C36 H36 107.0 . .
C36 C37 H37A 109.5 . .
C36 C37 H37B 109.5 . .
H37A C37 H37B 109.5 . .
C36 C37 H37C 109.5 . .
H37A C37 H37C 109.5 . .
H37B C37 H37C 109.5 . .
C36 C38 H38A 109.5 . .
C36 C38 H38B 109.5 . .
H38A C38 H38B 109.5 . .
C36 C38 H38C 109.5 . .
H38A C38 H38C 109.5 . .
H38B C38 H38C 109.5 . .
C2A Pt0A C1A 39.2(3) . .
C2A Pt0A P1 122.1(3) . .
C1A Pt0A P1 160.4(3) . .
C2A Pt0A C27 153.4(2) . .
C1A Pt0A C27 116.4(3) . .
P1 Pt0A C27 83.06(11) . .
C2A Pt0A C32 137.7(3) . .
C1A Pt0A C32 100.9(4) . .
P1 Pt0A C32 94.75(13) . .
C27 Pt0A C32 33.02(16) . .

loop_
_geom_bond_atom_site_label_1
_geom_bond_atom_site_label_2
_geom_bond_distance
_geom_bond_site_symmetry_2
Pt1 C1B 2.106(13) .
Pt1 C2B 2.137(11) .
Pt1 C27 2.257(4) .
Pt1 P1 2.2760(15) .
Pt1 C32 2.289(5) .
C1A C2A 1.396(11) .
C1A Pt0A 2.101(12) .
C1A H1AA 0.9900 .
C1A H1AB 0.9900 .
C2A C3A 1.52(2) .
C2A Pt0A 2.063(8) .
C2A H2A 1.0000 .
C3A C6A 1.52(3) .
C3A C4A 1.527(13) .
C3A C5B 1.528(13) .
C4A H4AA 0.9800 .
C4A H4AB 0.9800 .
C4A H4AC 0.9800 .
C5A C3B 1.527(13) .
C5A H5AA 0.9800 .
C5A H5AB 0.9800 .
C5A H5AC 0.9800 .
C6A H6AA 0.9800 .
C6A H6AB 0.9800 .
C6A H6AC 0.9800 .
C1B C2B 1.404(11) .
C1B H1BA 0.9900 .
C1B H1BB 0.9900 .
C2B C3B 1.51(2) .
C2B H2B 1.0000 .
C3B C6B 1.52(4) .
C3B C4B 1.528(13) .
C4B H4BA 0.9800 .
C4B H4BB 0.9800 .
C4B H4BC 0.9800 .
C5B H5BA 0.9800 .
C5B H5BB 0.9800 .
C5B H5BC 0.9800 .
C6B H6BA 0.9800 .
C6B H6BB 0.9800 .
C6B H6BC 0.9800 .
P1 C7 1.812(4) .
P1 C8 1.814(5) .
P1 C9 1.843(4) .
P1 Pt0A 2.1931(18) .
C7 H7A 0.9800 .
C7 H7B 0.9800 .
C7 H7C 0.9800 .
C8 H8A 0.9800 .
C8 H8B 0.9800 .
C8 H8C 0.9800 .
C9 C14 1.407(5) .
C9 C10 1.414(5) .
C10 C11 1.400(5) .
C10 C15 1.506(6) .
C11 C12 1.385(6) .
C11 H11 0.9500 .
C12 C13 1.372(6) .
C12 H12 0.9500 .
C13 C14 1.400(5) .
C13 H13 0.9500 .
C14 C27 1.505(5) .
C15 C20 1.403(7) .
C15 C16 1.409(7) .
C16 C17 1.394(7) .
C16 C21 1.511(8) .
C17 C18 1.345(10) .
C17 H17 0.9500 .
C18 C19 1.381(10) .
C18 H18 0.9500 .
C19 C20 1.411(8) .
C19 H19 0.9500 .
C20 C24 1.509(8) .
C21 C22 1.513(7) .
C21 C23 1.542(7) .
C21 H21 1.0000 .
C22 H22A 0.9800 .
C22 H22B 0.9800 .
C22 H22C 0.9800 .
C23 H23A 0.9800 .
C23 H23B 0.9800 .
C23 H23C 0.9800 .
C24 C25 1.537(7) .
C24 C26 1.537(7) .
C24 H24 1.0000 .
C25 H25A 0.9800 .
C25 H25B 0.9800 .
C25 H25C 0.9800 .
C26 H26A 0.9800 .
C26 H26B 0.9800 .
C26 H26C 0.9800 .
C27 C32 1.436(7) .
C27 C28 1.440(7) .
C27 Pt0A 2.314(4) .
C28 C29 1.385(6) .
C28 C33 1.511(7) .
C29 C30 1.384(8) .
C29 H29 0.9500 .
C30 C31 1.372(8) .
C30 H30 0.9500 .
C31 C32 1.415(6) .
C31 H31 0.9500 .
C32 C36 1.525(7) .
C32 Pt0A 2.627(6) .
C33 C34 1.525(7) .
C33 C35 1.530(7) .
C33 H33 1.0000 .
C34 H34A 0.9800 .
C34 H34B 0.9800 .
C34 H34C 0.9800 .
C35 H35A 0.9800 .
C35 H35B 0.9800 .
C35 H35C 0.9800 .
C36 C38 1.513(8) .
C36 C37 1.534(7) .
C36 H36 1.0000 .
C37 H37A 0.9800 .
C37 H37B 0.9800 .
C37 H37C 0.9800 .
C38 H38A 0.9800 .
C38 H38B 0.9800 .
C38 H38C 0.9800 .

loop_
_geom_torsion_atom_site_label_1
_geom_torsion_atom_site_label_2
_geom_torsion_atom_site_label_3
_geom_torsion_atom_site_label_4
_geom_torsion
_geom_torsion_site_symmetry_1
_geom_torsion_site_symmetry_2
_geom_torsion_site_symmetry_3
_geom_torsion_site_symmetry_4
Pt0A C1A C2A C3A 116.6(13) . . . .
C1A C2A C3A C6A -43.4(18) . . . .
Pt0A C2A C3A C6A 45.9(17) . . . .
C1A C2A C3A C4A -170.4(15) . . . .
Pt0A C2A C3A C4A -81(2) . . . .
C1A C2A C3A C5B 79(2) . . . .
Pt0A C2A C3A C5B 168.8(14) . . . .
C27 Pt1 C1B C2B -178.3(7) . . . .
P1 Pt1 C1B C2B -2(2) . . . .
C32 Pt1 C1B C2B -148.1(9) . . . .
Pt1 C1B C2B C3B -115.4(17) . . . .
C27 Pt1 C2B C1B 4.6(19) . . . .
P1 Pt1 C2B C1B 179.0(11) . . . .
C32 Pt1 C2B C1B 43.0(12) . . . .
C1B Pt1 C2B C3B 116.7(18) . . . .
C27 Pt1 C2B C3B 121.4(15) . . . .
P1 Pt1 C2B C3B -64.3(14) . . . .
C32 Pt1 C2B C3B 159.7(12) . . . .
C1B C2B C3B C6B 47(2) . . . .
Pt1 C2B C3B C6B -38.1(18) . . . .
C1B C2B C3B C5A -72(3) . . . .
Pt1 C2B C3B C5A -156.6(19) . . . .
C1B C2B C3B C4B 164(2) . . . .
Pt1 C2B C3B C4B 79(3) . . . .
C1B Pt1 P1 C7 -47.1(17) . . . .
C2B Pt1 P1 C7 -48.5(5) . . . .
C27 Pt1 P1 C7 129.7(2) . . . .
C32 Pt1 P1 C7 98.5(2) . . . .
C1B Pt1 P1 C8 74.8(17) . . . .
C2B Pt1 P1 C8 73.4(5) . . . .
C27 Pt1 P1 C8 -108.4(3) . . . .
C32 Pt1 P1 C8 -139.6(3) . . . .
C1B Pt1 P1 C9 -165.1(16) . . . .
C2B Pt1 P1 C9 -166.5(5) . . . .
C27 Pt1 P1 C9 11.7(2) . . . .
C32 Pt1 P1 C9 -19.5(2) . . . .
C1B Pt1 P1 Pt0A 91.6(16) . . . .
C2B Pt1 P1 Pt0A 90.2(5) . . . .
C27 Pt1 P1 Pt0A -91.6(3) . . . .
C32 Pt1 P1 Pt0A -122.8(4) . . . .
C7 P1 C9 C14 -134.6(3) . . . .
C8 P1 C9 C14 118.4(4) . . . .
Pt0A P1 C9 C14 -1.5(4) . . . .
Pt1 P1 C9 C14 -15.4(4) . . . .
C7 P1 C9 C10 48.1(5) . . . .
C8 P1 C9 C10 -58.9(5) . . . .
Pt0A P1 C9 C10 -178.9(4) . . . .
Pt1 P1 C9 C10 167.3(4) . . . .
C14 C9 C10 C11 -5.4(6) . . . .
P1 C9 C10 C11 171.8(3) . . . .
C14 C9 C10 C15 168.6(4) . . . .
P1 C9 C10 C15 -14.2(7) . . . .
C9 C10 C11 C12 1.1(6) . . . .
C15 C10 C11 C12 -173.4(4) . . . .
C10 C11 C12 C13 3.6(7) . . . .
C11 C12 C13 C14 -4.0(7) . . . .
C12 C13 C14 C9 -0.3(7) . . . .
C12 C13 C14 C27 176.8(4) . . . .
C10 C9 C14 C13 5.1(6) . . . .
P1 C9 C14 C13 -172.6(3) . . . .
C10 C9 C14 C27 -171.8(4) . . . .
P1 C9 C14 C27 10.6(5) . . . .
C11 C10 C15 C20 93.2(5) . . . .
C9 C10 C15 C20 -80.9(5) . . . .
C11 C10 C15 C16 -80.9(5) . . . .
C9 C10 C15 C16 105.0(5) . . . .
C20 C15 C16 C17 1.8(6) . . . .
C10 C15 C16 C17 175.8(4) . . . .
C20 C15 C16 C21 -174.5(4) . . . .
C10 C15 C16 C21 -0.6(6) . . . .
C15 C16 C17 C18 -0.9(8) . . . .
C21 C16 C17 C18 175.5(5) . . . .
C16 C17 C18 C19 0.2(9) . . . .
C17 C18 C19 C20 -0.4(9) . . . .
C16 C15 C20 C19 -2.0(6) . . . .
C10 C15 C20 C19 -176.1(4) . . . .
C16 C15 C20 C24 175.1(4) . . . .
C10 C15 C20 C24 0.9(6) . . . .
C18 C19 C20 C15 1.3(7) . . . .
C18 C19 C20 C24 -175.8(5) . . . .
C17 C16 C21 C22 -75.9(6) . . . .
C15 C16 C21 C22 100.4(5) . . . .
C17 C16 C21 C23 46.4(6) . . . .
C15 C16 C21 C23 -137.3(4) . . . .
C15 C20 C24 C25 146.2(5) . . . .
C19 C20 C24 C25 -36.8(6) . . . .
C15 C20 C24 C26 -90.5(5) . . . .
C19 C20 C24 C26 86.5(6) . . . .
C13 C14 C27 C32 -94.5(5) . . . .
C9 C14 C27 C32 82.5(5) . . . .
C13 C14 C27 C28 63.2(5) . . . .
C9 C14 C27 C28 -119.8(5) . . . .
C13 C14 C27 Pt1 -176.9(3) . . . .
C9 C14 C27 Pt1 0.1(6) . . . .
C13 C14 C27 Pt0A 169.1(3) . . . .
C9 C14 C27 Pt0A -14.0(5) . . . .
C1B Pt1 C27 C32 55.8(9) . . . .
C2B Pt1 C27 C32 52.4(15) . . . .
P1 Pt1 C27 C32 -122.5(3) . . . .
C1B Pt1 C27 C28 -60.7(9) . . . .
C2B Pt1 C27 C28 -64.1(15) . . . .
P1 Pt1 C27 C28 121.0(3) . . . .
C32 Pt1 C27 C28 -116.5(4) . . . .
C1B Pt1 C27 C14 170.2(8) . . . .
C2B Pt1 C27 C14 166.8(14) . . . .
P1 Pt1 C27 C14 -8.1(3) . . . .
C32 Pt1 C27 C14 114.4(4) . . . .
C1B Pt1 C27 Pt0A -107.4(10) . . . .
C2B Pt1 C27 Pt0A -110.9(15) . . . .
P1 Pt1 C27 Pt0A 74.3(2) . . . .
C32 Pt1 C27 Pt0A -163.2(4) . . . .
C32 C27 C28 C29 4.8(6) . . . .
C14 C27 C28 C29 -152.9(4) . . . .
Pt1 C27 C28 C29 81.7(4) . . . .
Pt0A C27 C28 C29 91.3(4) . . . .
C32 C27 C28 C33 -174.7(4) . . . .
C14 C27 C28 C33 27.6(6) . . . .
Pt1 C27 C28 C33 -97.8(4) . . . .
Pt0A C27 C28 C33 -88.1(4) . . . .
C27 C28 C29 C30 -0.1(6) . . . .
C33 C28 C29 C30 179.4(4) . . . .
C28 C29 C30 C31 -3.6(7) . . . .
C29 C30 C31 C32 2.5(8) . . . .
C30 C31 C32 C27 2.2(8) . . . .
C30 C31 C32 C36 169.1(5) . . . .
C30 C31 C32 Pt1 -74.8(5) . . . .
C30 C31 C32 Pt0A -64.7(6) . . . .
C28 C27 C32 C31 -5.8(6) . . . .
C14 C27 C32 C31 152.0(4) . . . .
Pt1 C27 C32 C31 -100.6(4) . . . .
Pt0A C27 C32 C31 -96.8(4) . . . .
C28 C27 C32 C36 -172.2(4) . . . .
C14 C27 C32 C36 -14.5(6) . . . .
Pt1 C27 C32 C36 93.0(4) . . . .
Pt0A C27 C32 C36 96.8(4) . . . .
C28 C27 C32 Pt1 94.8(4) . . . .
C14 C27 C32 Pt1 -107.5(3) . . . .
Pt0A C27 C32 Pt1 3.81(9) . . . .
C28 C27 C32 Pt0A 91.0(4) . . . .
C14 C27 C32 Pt0A -111.3(3) . . . .
Pt1 C27 C32 Pt0A -3.81(9) . . . .
C1B Pt1 C32 C31 -20.9(7) . . . .
C2B Pt1 C32 C31 -46.4(6) . . . .
C27 Pt1 C32 C31 114.6(5) . . . .
P1 Pt1 C32 C31 173.5(3) . . . .
C1B Pt1 C32 C27 -135.4(7) . . . .
C2B Pt1 C32 C27 -161.0(5) . . . .
P1 Pt1 C32 C27 58.9(3) . . . .
C1B Pt1 C32 C36 105.1(7) . . . .
C2B Pt1 C32 C36 79.6(6) . . . .
C27 Pt1 C32 C36 -119.5(4) . . . .
P1 Pt1 C32 C36 -60.6(3) . . . .
C1B Pt1 C32 Pt0A -114.9(8) . . . .
C2B Pt1 C32 Pt0A -140.4(7) . . . .
C27 Pt1 C32 Pt0A 20.5(5) . . . .
P1 Pt1 C32 Pt0A 79.4(3) . . . .
C29 C28 C33 C34 -64.5(5) . . . .
C27 C28 C33 C34 114.9(4) . . . .
C29 C28 C33 C35 59.3(6) . . . .
C27 C28 C33 C35 -121.2(4) . . . .
C31 C32 C36 C38 -67.9(6) . . . .
C27 C32 C36 C38 98.5(5) . . . .
Pt1 C32 C36 C38 173.1(4) . . . .
Pt0A C32 C36 C38 166.5(4) . . . .
C31 C32 C36 C37 58.3(6) . . . .
C27 C32 C36 C37 -135.2(5) . . . .
Pt1 C32 C36 C37 -60.7(5) . . . .
Pt0A C32 C36 C37 -67.2(5) . . . .
C3A C2A Pt0A C1A -120.6(17) . . . .
C1A C2A Pt0A P1 172.1(10) . . . .
C3A C2A Pt0A P1 51.5(14) . . . .
C1A C2A Pt0A C27 -28.4(13) . . . .
C3A C2A Pt0A C27 -149.0(13) . . . .
C1A C2A Pt0A C32 25.6(11) . . . .
C3A C2A Pt0A C32 -95.0(13) . . . .
C2A C1A Pt0A P1 -20(3) . . . .
C2A C1A Pt0A C27 166.3(6) . . . .
C2A C1A Pt0A C32 -162.8(7) . . . .
C7 P1 Pt0A C2A -66.5(4) . . . .
C8 P1 Pt0A C2A 53.0(4) . . . .
C9 P1 Pt0A C2A 166.9(4) . . . .
Pt1 P1 Pt0A C2A -112.3(4) . . . .
C7 P1 Pt0A C1A -52(2) . . . .
C8 P1 Pt0A C1A 68(2) . . . .
C9 P1 Pt0A C1A -178(2) . . . .
Pt1 P1 Pt0A C1A -97(2) . . . .
C7 P1 Pt0A C27 122.6(2) . . . .
C8 P1 Pt0A C27 -117.9(2) . . . .
C9 P1 Pt0A C27 -4.0(2) . . . .
Pt1 P1 Pt0A C27 76.8(3) . . . .
C7 P1 Pt0A C32 91.6(2) . . . .
C8 P1 Pt0A C32 -148.9(2) . . . .
C9 P1 Pt0A C32 -35.0(2) . . . .
Pt1 P1 Pt0A C32 45.9(3) . . . .
C32 C27 Pt0A C2A 87.5(9) . . . .
C28 C27 Pt0A C2A -31.0(9) . . . .
C14 C27 Pt0A C2A -153.5(8) . . . .
Pt1 C27 Pt0A C2A 103.6(10) . . . .
C32 C27 Pt0A C1A 67.9(8) . . . .
C28 C27 Pt0A C1A -50.6(8) . . . .
C14 C27 Pt0A C1A -173.1(8) . . . .
Pt1 C27 Pt0A C1A 84.0(9) . . . .
C32 C27 Pt0A P1 -109.9(3) . . . .
C28 C27 Pt0A P1 131.6(3) . . . .
C14 C27 Pt0A P1 9.1(3) . . . .
Pt1 C27 Pt0A P1 -93.8(3) . . . .
C28 C27 Pt0A C32 -118.5(4) . . . .
C14 C27 Pt0A C32 119.0(4) . . . .
Pt1 C27 Pt0A C32 16.0(4) . . . .
C31 C32 Pt0A C2A -25.5(6) . . . .
C27 C32 Pt0A C2A -138.4(4) . . . .
C36 C32 Pt0A C2A 105.5(5) . . . .
Pt1 C32 Pt0A C2A 63.6(6) . . . .
C31 C32 Pt0A C1A -9.4(7) . . . .
C27 C32 Pt0A C1A -122.3(6) . . . .
C36 C32 Pt0A C1A 121.6(6) . . . .
Pt1 C32 Pt0A C1A 79.7(8) . . . .
C31 C32 Pt0A P1 -177.6(3) . . . .
C27 C32 Pt0A P1 69.5(3) . . . .
C36 C32 Pt0A P1 -46.6(3) . . . .
Pt1 C32 Pt0A P1 -88.4(3) . . . .
C31 C32 Pt0A C27 112.9(4) . . . .
C36 C32 Pt0A C27 -116.1(4) . . . .
Pt1 C32 Pt0A C27 -157.9(5) . . . .
